data_4501456
loop_
_publ_author_name
'Diamond, Gary M.'
'Hall, Keith A.'
'LaPointe, Anne M.'
'Leclerc, Margarete K.'
'Longmire, James'
'Shoemaker, James A. W.'
'Sun, Pu'

_publ_section_title
;
 High-Throughput Discovery and Optimization of Hafnium Heteroaryl-amido
 Catalysts for the Isospecific Polymerization of Propylene
;
_journal_issue 8
_journal_name_full 'ACS Catalysis'
_journal_page_first 887
_journal_paper_doi 10.1021/cs200180x
_journal_volume 1
_journal_year 2011
_chemical_formula_sum 'C38 H46 Hf N2 S'
_chemical_formula_weight 741.32
_chemical_name_systematic
; 
 ? 
;
_space_group_IT_number 2
_symmetry_cell_setting triclinic
_symmetry_space_group_name_Hall '-P 1'
_symmetry_space_group_name_H-M 'P -1'
_atom_sites_solution_hydrogens geom
_atom_sites_solution_primary direct
_atom_sites_solution_secondary difmap
_audit_creation_method SHELXL-97
_cell_angle_alpha 67.489(2)
_cell_angle_beta 81.795(2)
_cell_angle_gamma 88.766(2)
_cell_formula_units_Z 2
_cell_length_a 11.2458(10)
_cell_length_b 13.4734(11)
_cell_length_c 13.5863(11)
_cell_measurement_temperature 293(2)
_cell_volume 1881.0(3)
_computing_cell_refinement 'Bruker SMART'
_computing_data_collection 'Bruker SMART'
_computing_data_reduction 'Bruker SHELXTL'
_computing_molecular_graphics 'Bruker SHELXTL'
_computing_publication_material 'Bruker SHELXTL'
_computing_structure_refinement 'SHELXL-97 (Sheldrick, 1997)'
_computing_structure_solution 'SHELXS-97 (Sheldrick, 1990)'
_diffrn_ambient_temperature 293(2)
_diffrn_measured_fraction_theta_full 0.889
_diffrn_measured_fraction_theta_max 0.889
_diffrn_measurement_device_type 'CCD area detector'
_diffrn_measurement_method 'phi and omega scans'
_diffrn_radiation_monochromator graphite
_diffrn_radiation_source 'fine-focus sealed tube'
_diffrn_radiation_type MoK\a
_diffrn_radiation_wavelength 0.71073
_diffrn_reflns_av_R_equivalents 0.0403
_diffrn_reflns_av_sigmaI/netI 0.1147
_diffrn_reflns_limit_h_max 14
_diffrn_reflns_limit_h_min -14
_diffrn_reflns_limit_k_max 7
_diffrn_reflns_limit_k_min -17
_diffrn_reflns_limit_l_max 11
_diffrn_reflns_limit_l_min -17
_diffrn_reflns_number 13101
_diffrn_reflns_theta_full 28.31
_diffrn_reflns_theta_max 28.31
_diffrn_reflns_theta_min 1.64
_exptl_absorpt_coefficient_mu 2.853
_exptl_absorpt_correction_T_max 0.5992
_exptl_absorpt_correction_T_min 0.4815
_exptl_absorpt_correction_type none
_exptl_crystal_density_diffrn 1.309
_exptl_crystal_density_method 'not measured'
_exptl_crystal_F_000 752
_exptl_crystal_size_max 0.30
_exptl_crystal_size_mid 0.20
_exptl_crystal_size_min 0.20
_refine_diff_density_max 2.742
_refine_diff_density_min -0.545
_refine_diff_density_rms 0.173
_refine_ls_extinction_coef 0.0000(4)
_refine_ls_extinction_expression Fc^*^=kFc[1+0.001xFc^2^\l^3^/sin(2\q)]^-1/4^
_refine_ls_extinction_method SHELXL
_refine_ls_goodness_of_fit_ref 1.018
_refine_ls_hydrogen_treatment mixed
_refine_ls_matrix_type full
_refine_ls_number_parameters 380
_refine_ls_number_reflns 8310
_refine_ls_number_restraints 0
_refine_ls_restrained_S_all 1.018
_refine_ls_R_factor_all 0.1059
_refine_ls_R_factor_gt 0.0564
_refine_ls_shift/su_max 1.009
_refine_ls_shift/su_mean 0.003
_refine_ls_structure_factor_coef Fsqd
_refine_ls_weighting_details 'calc w=1/[\s^2^(Fo^2^)+(0.0847P)^2^+0.0000P] where P=(Fo^2^+2Fc^2^)/3'
_refine_ls_weighting_scheme calc
_refine_ls_wR_factor_gt 0.1563
_refine_ls_wR_factor_ref 0.1725
_reflns_number_gt 5043
_reflns_number_total 8310
_reflns_threshold_expression >2sigma(I)
_cod_data_source_file cs200180x_si_002.cif
_cod_data_source_block hfme3s10
_cod_depositor_comments
;
The following automatic conversions were performed:

'_symmetry_cell_setting' value 'Triclinic' changed to 'triclinic'
according to /home/saulius/struct/CIF-dictionaries/cif_core.dic
dictionary named 'cif_core.dic' version 2.4.1 from 2010-06-29.

Automatic conversion script
Id: cif_fix_values 1715 2011-07-08 13:25:40Z adriana 
;
_cod_original_sg_symbol_H-M P-1
_cod_database_code 4501456

loop_
_symmetry_equiv_pos_as_xyz
'x, y, z'
'-x, -y, -z'

loop_
_atom_site_label
_atom_site_type_symbol
_atom_site_fract_x
_atom_site_fract_y
_atom_site_fract_z
_atom_site_U_iso_or_equiv
_atom_site_adp_type
_atom_site_occupancy
_atom_site_symmetry_multiplicity
_atom_site_calc_flag
_atom_site_refinement_flags
Hf Hf 0.18156(4) 0.26640(3) 0.29949(3) 0.04362(17) Uani 1 1 d .
S S 0.5530(2) 0.0993(3) 0.2394(3) 0.0697(9) Uani 1 1 d .
N1 N 0.2213(6) 0.2031(5) 0.1808(5) 0.0390(16) Uani 1 1 d .
N2 N 0.3795(6) 0.1849(5) 0.3147(6) 0.0387(17) Uani 1 1 d .
C1 C 0.0927(10) 0.1473(9) 0.4568(8) 0.065(3) Uani 1 1 d .
H1A H 0.0099 0.1642 0.4684 0.098 Uiso 1 1 calc R
H1B H 0.1325 0.1499 0.5138 0.098 Uiso 1 1 calc R
H1C H 0.0976 0.0764 0.4558 0.098 Uiso 1 1 calc R
C2 C 0.2851(9) 0.4017(8) 0.3056(9) 0.059(3) Uani 1 1 d .
H2A H 0.2330 0.4602 0.3010 0.089 Uiso 1 1 calc R
H2B H 0.3495 0.4252 0.2462 0.089 Uiso 1 1 calc R
H2C H 0.3178 0.3784 0.3721 0.089 Uiso 1 1 calc R
C3 C 0.0191(10) 0.3601(9) 0.2450(10) 0.074(3) Uani 1 1 d .
H3A H -0.0442 0.3431 0.3050 0.111 Uiso 1 1 calc R
H3B H -0.0073 0.3416 0.1898 0.111 Uiso 1 1 calc R
H3C H 0.0394 0.4356 0.2169 0.111 Uiso 1 1 calc R
C4 C 0.1546(8) 0.2410(7) 0.0907(7) 0.038(2) Uani 1 1 d .
C5 C 0.1900(8) 0.3392(7) 0.0052(7) 0.046(2) Uani 1 1 d .
C6 C 0.1253(10) 0.3715(8) -0.0804(8) 0.061(3) Uani 1 1 d .
H6A H 0.1469 0.4363 -0.1379 0.073 Uiso 1 1 calc R
C7 C 0.0331(12) 0.3127(10) -0.0829(10) 0.079(4) Uani 1 1 d .
H7A H -0.0070 0.3357 -0.1427 0.095 Uiso 1 1 calc R
C8 C -0.0034(10) 0.2176(9) 0.0028(9) 0.066(3) Uani 1 1 d .
H8A H -0.0696 0.1784 0.0009 0.079 Uiso 1 1 calc R
C9 C 0.0563(8) 0.1802(7) 0.0904(8) 0.047(2) Uani 1 1 d .
C10 C 0.2931(9) 0.4115(8) 0.0010(8) 0.058(3) Uani 1 1 d .
H10A H 0.3267 0.3789 0.0685 0.069 Uiso 1 1 calc R
C11 C 0.3935(10) 0.4276(10) -0.0909(10) 0.083(4) Uani 1 1 d .
H11A H 0.4223 0.3590 -0.0876 0.124 Uiso 1 1 calc R
H11B H 0.4580 0.4699 -0.0853 0.124 Uiso 1 1 calc R
H11C H 0.3640 0.4642 -0.1581 0.124 Uiso 1 1 calc R
C12 C 0.2486(12) 0.5234(9) -0.0076(12) 0.091(4) Uani 1 1 d .
H12A H 0.1866 0.5154 0.0516 0.137 Uiso 1 1 calc R
H12B H 0.2170 0.5579 -0.0741 0.137 Uiso 1 1 calc R
H12C H 0.3144 0.5665 -0.0056 0.137 Uiso 1 1 calc R
C13 C 0.0074(9) 0.0784(8) 0.1842(8) 0.055(3) Uani 1 1 d .
H13A H 0.0644 0.0605 0.2362 0.066 Uiso 1 1 calc R
C14 C -0.1133(10) 0.0985(10) 0.2412(10) 0.077(3) Uani 1 1 d .
H14A H -0.1036 0.1577 0.2626 0.116 Uiso 1 1 calc R
H14B H -0.1397 0.0352 0.3038 0.116 Uiso 1 1 calc R
H14C H -0.1721 0.1151 0.1929 0.116 Uiso 1 1 calc R
C15 C -0.0018(12) -0.0160(9) 0.1529(11) 0.084(4) Uani 1 1 d .
H15A H 0.0750 -0.0265 0.1178 0.125 Uiso 1 1 calc R
H15B H -0.0601 -0.0028 0.1046 0.125 Uiso 1 1 calc R
H15C H -0.0261 -0.0792 0.2162 0.125 Uiso 1 1 calc R
C16 C 0.3138(8) 0.0399(7) 0.1561(7) 0.042(2) Uani 1 1 d .
C17 C 0.3299(8) 0.0303(7) 0.0502(7) 0.047(2) Uani 1 1 d .
C18 C 0.3238(9) -0.0701(8) 0.0469(8) 0.053(3) Uani 1 1 d .
H18A H 0.3344 -0.0750 -0.0202 0.064 Uiso 1 1 calc R
C19 C 0.3029(9) -0.1631(8) 0.1364(10) 0.059(3) Uani 1 1 d .
C20 C 0.2811(9) -0.1546(8) 0.2366(9) 0.059(3) Uani 1 1 d .
H20A H 0.2613 -0.2167 0.2980 0.070 Uiso 1 1 calc R
C21 C 0.2881(9) -0.0552(7) 0.2481(7) 0.048(2) Uani 1 1 d .
C22 C 0.3531(10) 0.1254(8) -0.0540(7) 0.062(3) Uani 1 1 d .
H22A H 0.3614 0.1017 -0.1128 0.093 Uiso 1 1 calc R
H22B H 0.4258 0.1629 -0.0566 0.093 Uiso 1 1 calc R
H22C H 0.2871 0.1727 -0.0596 0.093 Uiso 1 1 calc R
C23 C 0.2977(10) -0.2714(8) 0.1289(11) 0.077(4) Uani 1 1 d .
H23A H 0.3152 -0.2629 0.0548 0.116 Uiso 1 1 calc R
H23B H 0.2188 -0.3040 0.1584 0.116 Uiso 1 1 calc R
H23C H 0.3559 -0.3165 0.1687 0.116 Uiso 1 1 calc R
C24 C 0.2648(10) -0.0556(8) 0.3601(8) 0.061(3) Uani 1 1 d .
H24A H 0.2485 -0.1280 0.4113 0.092 Uiso 1 1 calc R
H24B H 0.1969 -0.0128 0.3660 0.092 Uiso 1 1 calc R
H24C H 0.3343 -0.0262 0.3746 0.092 Uiso 1 1 calc R
C25 C 0.3331(7) 0.1507(6) 0.1606(6) 0.0355(19) Uani 1 1 d .
H25A H 0.3738 0.1973 0.0894 0.043 Uiso 1 1 calc R
C26 C 0.4131(8) 0.1483(7) 0.2392(7) 0.042(2) Uani 1 1 d .
C27 C 0.5680(10) 0.1315(9) 0.3469(9) 0.069(3) Uani 1 1 d .
H27A H 0.6368 0.1201 0.3799 0.082 Uiso 1 1 calc R
C28 C 0.4685(9) 0.1751(7) 0.3783(8) 0.047(2) Uani 1 1 d .
C29 C 0.4491(9) 0.2066(7) 0.4730(8) 0.050(2) Uani 1 1 d .
C30 C 0.3564(10) 0.1622(9) 0.5537(8) 0.064(3) Uani 1 1 d .
H30A H 0.3045 0.1119 0.5490 0.076 Uiso 1 1 calc R
C31 C 0.3371(12) 0.1901(9) 0.6434(8) 0.072(3) Uani 1 1 d .
H31A H 0.2737 0.1579 0.6983 0.086 Uiso 1 1 calc R
C32 C 0.4130(11) 0.2662(9) 0.6502(8) 0.066(3) Uani 1 1 d .
H32A H 0.4002 0.2831 0.7110 0.079 Uiso 1 1 calc R
C33 C 0.5043(9) 0.3164(7) 0.5723(7) 0.048(2) Uani 1 1 d .
C34 C 0.5754(12) 0.3937(10) 0.5791(10) 0.070(3) Uani 1 1 d .
H34A H 0.5612 0.4117 0.6393 0.083 Uiso 1 1 calc R
C35 C 0.6643(15) 0.4434(10) 0.5012(12) 0.091(4) Uani 1 1 d .
H35A H 0.7095 0.4966 0.5083 0.109 Uiso 1 1 calc R
C36 C 0.6944(12) 0.4200(10) 0.4071(11) 0.081(4) Uani 1 1 d .
H36A H 0.7588 0.4551 0.3546 0.098 Uiso 1 1 calc R
C37 C 0.6249(10) 0.3442(9) 0.3978(9) 0.069(3) Uani 1 1 d .
H37A H 0.6411 0.3274 0.3370 0.082 Uiso 1 1 calc R
C38 C 0.5272(9) 0.2894(7) 0.4795(8) 0.051(2) Uani 1 1 d .

loop_
_atom_site_aniso_label
_atom_site_aniso_U_11
_atom_site_aniso_U_22
_atom_site_aniso_U_33
_atom_site_aniso_U_23
_atom_site_aniso_U_13
_atom_site_aniso_U_12
Hf 0.0454(3) 0.0441(2) 0.0460(3) -0.02283(18) -0.00693(17) 0.01018(16)
S 0.0507(16) 0.107(2) 0.084(2) -0.0656(19) -0.0325(15) 0.0360(16)
N1 0.039(4) 0.043(4) 0.037(4) -0.017(3) -0.008(3) 0.007(3)
N2 0.039(4) 0.041(4) 0.042(4) -0.021(3) -0.009(3) 0.005(3)
C1 0.066(7) 0.076(7) 0.052(6) -0.027(6) 0.007(5) -0.009(6)
C2 0.055(6) 0.051(6) 0.082(8) -0.037(6) -0.011(6) 0.010(5)
C3 0.070(8) 0.080(8) 0.089(9) -0.049(7) -0.021(7) 0.029(6)
C4 0.039(5) 0.044(5) 0.034(5) -0.016(4) -0.009(4) 0.014(4)
C5 0.042(5) 0.043(5) 0.050(6) -0.012(5) -0.011(5) 0.012(4)
C6 0.056(7) 0.057(6) 0.058(7) -0.005(5) -0.021(6) 0.006(5)
C7 0.080(9) 0.085(9) 0.067(8) -0.013(7) -0.044(7) 0.013(7)
C8 0.054(7) 0.070(7) 0.071(8) -0.020(6) -0.023(6) -0.003(6)
C9 0.036(5) 0.053(6) 0.056(6) -0.022(5) -0.016(5) 0.005(4)
C10 0.066(7) 0.045(6) 0.055(6) -0.008(5) -0.014(5) -0.004(5)
C11 0.063(8) 0.079(8) 0.099(10) -0.036(7) 0.020(7) -0.019(7)
C12 0.098(10) 0.058(7) 0.122(12) -0.043(8) -0.002(9) 0.000(7)
C13 0.045(6) 0.058(6) 0.058(6) -0.013(5) -0.015(5) -0.002(5)
C14 0.055(7) 0.085(9) 0.080(8) -0.022(7) 0.001(6) -0.005(6)
C15 0.085(9) 0.063(7) 0.110(11) -0.039(7) -0.023(8) 0.004(7)
C16 0.044(5) 0.041(5) 0.044(5) -0.018(4) -0.008(4) 0.012(4)
C17 0.049(6) 0.053(6) 0.046(6) -0.023(5) -0.022(5) 0.013(5)
C18 0.055(6) 0.061(6) 0.064(7) -0.043(6) -0.017(5) 0.012(5)
C19 0.052(6) 0.051(6) 0.091(9) -0.040(6) -0.028(6) 0.015(5)
C20 0.053(6) 0.046(6) 0.076(8) -0.021(5) -0.019(6) 0.005(5)
C21 0.053(6) 0.041(5) 0.048(6) -0.017(4) -0.006(5) 0.011(4)
C22 0.079(8) 0.074(7) 0.041(6) -0.032(5) -0.008(5) 0.016(6)
C23 0.069(8) 0.059(7) 0.122(11) -0.053(7) -0.020(7) 0.011(6)
C24 0.081(8) 0.049(6) 0.048(6) -0.013(5) -0.006(6) 0.009(5)
C25 0.041(5) 0.039(5) 0.030(4) -0.017(4) -0.002(4) 0.004(4)
C26 0.037(5) 0.047(5) 0.047(5) -0.023(4) -0.013(4) 0.013(4)
C27 0.061(7) 0.096(8) 0.079(8) -0.057(7) -0.041(6) 0.033(6)
C28 0.051(6) 0.048(5) 0.052(6) -0.027(5) -0.021(5) 0.011(5)
C29 0.060(6) 0.045(5) 0.049(6) -0.016(5) -0.027(5) 0.007(5)
C30 0.071(8) 0.068(7) 0.055(7) -0.024(6) -0.015(6) -0.006(6)
C31 0.102(10) 0.070(7) 0.039(6) -0.022(6) 0.009(6) -0.011(7)
C32 0.092(9) 0.069(7) 0.042(6) -0.026(6) -0.017(6) 0.009(7)
C33 0.061(6) 0.049(5) 0.037(5) -0.017(5) -0.018(5) 0.011(5)
C34 0.082(9) 0.073(8) 0.067(8) -0.037(7) -0.025(7) 0.013(7)
C35 0.121(12) 0.074(9) 0.107(12) -0.051(9) -0.063(10) 0.016(9)
C36 0.073(8) 0.082(9) 0.093(10) -0.035(8) -0.017(7) -0.019(7)
C37 0.064(7) 0.081(8) 0.064(7) -0.030(6) -0.014(6) 0.001(6)
C38 0.049(6) 0.047(5) 0.059(6) -0.017(5) -0.026(5) 0.012(5)

loop_
_atom_type_symbol
_atom_type_description
_atom_type_scat_dispersion_real
_atom_type_scat_dispersion_imag
_atom_type_scat_source
C C 0.0033 0.0016 'International Tables Vol C Tables 4.2.6.8 and 6.1.1.4'
H H 0.0000 0.0000 'International Tables Vol C Tables 4.2.6.8 and 6.1.1.4'
N N 0.0061 0.0033 'International Tables Vol C Tables 4.2.6.8 and 6.1.1.4'
S S 0.1246 0.1234 'International Tables Vol C Tables 4.2.6.8 and 6.1.1.4'
Hf Hf -0.5830 6.1852 'International Tables Vol C Tables 4.2.6.8 and 6.1.1.4'

loop_
_geom_angle_atom_site_label_1
_geom_angle_atom_site_label_2
_geom_angle_atom_site_label_3
_geom_angle
N1 Hf C2 123.9(3)
N1 Hf C1 113.6(3)
C2 Hf C1 116.5(4)
N1 Hf C3 100.0(3)
C2 Hf C3 96.3(4)
C1 Hf C3 98.2(4)
N1 Hf N2 71.2(2)
C2 Hf N2 81.2(3)
C1 Hf N2 94.7(3)
C3 Hf N2 166.6(3)
C26 S C27 89.1(5)
C4 N1 C25 113.7(6)
C4 N1 Hf 117.7(5)
C25 N1 Hf 125.8(5)
C26 N2 C28 111.6(7)
C26 N2 Hf 112.2(5)
C28 N2 Hf 136.0(5)
C9 C4 C5 121.2(8)
C9 C4 N1 119.6(8)
C5 C4 N1 119.2(8)
C6 C5 C4 117.4(9)
C6 C5 C10 118.2(9)
C4 C5 C10 124.4(8)
C7 C6 C5 122.0(10)
C6 C7 C8 120.4(10)
C9 C8 C7 121.0(10)
C8 C9 C4 118.0(9)
C8 C9 C13 118.3(9)
C4 C9 C13 123.7(8)
C11 C10 C5 114.2(9)
C11 C10 C12 107.9(9)
C5 C10 C12 110.9(9)
C15 C13 C9 113.2(9)
C15 C13 C14 111.6(9)
C9 C13 C14 110.5(8)
C21 C16 C17 117.3(8)
C21 C16 C25 123.6(8)
C17 C16 C25 119.1(7)
C18 C17 C16 118.9(9)
C18 C17 C22 118.4(8)
C16 C17 C22 122.7(8)
C19 C18 C17 123.9(9)
C18 C19 C20 117.7(9)
C18 C19 C23 122.0(10)
C20 C19 C23 120.2(10)
C19 C20 C21 122.3(10)
C16 C21 C20 119.7(9)
C16 C21 C24 122.4(8)
C20 C21 C24 117.9(9)
N1 C25 C26 109.2(6)
N1 C25 C16 114.3(7)
C26 C25 C16 113.0(7)
N2 C26 C25 121.5(7)
N2 C26 S 114.7(6)
C25 C26 S 123.8(6)
C28 C27 S 112.0(7)
C27 C28 N2 112.7(8)
C27 C28 C29 125.8(8)
N2 C28 C29 121.5(8)
C30 C29 C38 118.4(9)
C30 C29 C28 120.8(9)
C38 C29 C28 120.8(9)
C29 C30 C31 121.7(10)
C32 C31 C30 119.4(10)
C33 C32 C31 122.6(9)
C32 C33 C34 121.5(10)
C32 C33 C38 119.5(9)
C34 C33 C38 119.0(10)
C35 C34 C33 120.9(11)
C34 C35 C36 123.7(12)
C37 C36 C35 116.8(12)
C36 C37 C38 121.3(11)
C33 C38 C37 118.3(9)
C33 C38 C29 118.3(9)
C37 C38 C29 123.3(9)

loop_
_geom_bond_atom_site_label_1
_geom_bond_atom_site_label_2
_geom_bond_distance
Hf N1 2.088(6)
Hf C2 2.219(9)
Hf C1 2.230(10)
Hf C3 2.247(10)
Hf N2 2.461(7)
S C26 1.693(8)
S C27 1.705(10)
N1 C4 1.444(10)
N1 C25 1.472(10)
N2 C26 1.307(10)
N2 C28 1.385(11)
C4 C9 1.392(12)
C4 C5 1.405(12)
C5 C6 1.382(13)
C5 C10 1.511(13)
C6 C7 1.331(15)
C7 C8 1.382(16)
C8 C9 1.370(13)
C9 C13 1.516(13)
C10 C11 1.510(14)
C10 C12 1.545(14)
C13 C15 1.497(14)
C13 C14 1.537(14)
C16 C21 1.405(12)
C16 C17 1.481(12)
C16 C25 1.538(11)
C17 C18 1.373(12)
C17 C22 1.495(13)
C18 C19 1.367(14)
C19 C20 1.396(14)
C19 C23 1.505(13)
C20 C21 1.412(12)
C21 C24 1.505(13)
C25 C26 1.482(11)
C27 C28 1.345(13)
C28 C29 1.489(12)
C29 C30 1.358(14)
C29 C38 1.471(13)
C30 C31 1.396(13)
C31 C32 1.386(15)
C32 C33 1.343(14)
C33 C34 1.365(14)
C33 C38 1.429(12)
C34 C35 1.323(18)
C35 C36 1.424(18)
C36 C37 1.354(15)
C37 C38 1.430(14)
